data_4333801
loop_
_publ_author_name
'Marijana Juri\'c'
'Jasminka Popovi\'c'
'Ana \<Santi\'c'
'Kre\<simir Mol\<canov'
'Nevenka Brni\<cevi\'c'
'Pavica Planini\'c'

_publ_contact_author_address
;
 Ru\/der Bo\<skovi\'c Institute
 Bijeni\<cka cesta 54
 10000 Zagreb
 Croatia
;
_publ_contact_author_email Marijana.Juric@irb.hr
_publ_contact_author_fax '+385 1 468 00 98'
_publ_contact_author_name 'Juri\'c , Marijana'
_publ_contact_author_phone '+385 1 456 11 89'
_publ_section_title
;
 Single-Step Preparation of the Mixed BaII-NbV Oxides from a
 Heteropolynuclear Oxalate Complex
;
_journal_name_full 'Inorganic Chemistry'
_journal_page_first 1832
_journal_page_last 1842
_journal_paper_doi 10.1021/ic301888p
_journal_volume 52
_journal_year 2013
_chemical_absolute_configuration unk
_chemical_formula_sum 'C8 H13 Ba2 Nb O23'
_chemical_formula_weight 844.74
_space_group_IT_number 62
_symmetry_cell_setting orthorhombic
_symmetry_space_group_name_Hall '-P 2ac 2n'
_symmetry_space_group_name_H-M 'P n m a'
_audit_conform_dict_location ftp://ftp.iucr.org/pub/cif_core.dic
_audit_conform_dict_name cif_core.dic
_audit_conform_dict_version 2.3
_audit_creation_date 2011-11-30T10:42:10-00:00
_audit_creation_method 'WinGX routine CIF_UPDATE'
_cell_angle_alpha 90
_cell_angle_beta 90
_cell_angle_gamma 90
_cell_formula_units_Z 4
_cell_length_a 16.5679(6)
_cell_length_b 11.6568(4)
_cell_length_c 10.5831(4)
_cell_measurement_reflns_used 0
_cell_measurement_temperature 293(2)
_cell_measurement_theta_max 0
_cell_measurement_theta_min 0
_cell_volume 2043.90(13)
_computing_molecular_graphics 'Ortep-3 for Windows (Farrugia, 1997)'
_computing_publication_material 'WinGX publication routines (Farrugia, 1999)'
_computing_structure_refinement 'SHELXL-97 (Sheldrick, 1997)'
_computing_structure_solution 'SHELXS-86 (Sheldrick, 1986)'
_diffrn_ambient_temperature 293(2)
_diffrn_measured_fraction_theta_full 0.994
_diffrn_measured_fraction_theta_max 0.994
_diffrn_measurement_device_type 'Oxford Xcalibur 2'
_diffrn_measurement_method
;
CCD detector
;
_diffrn_radiation_monochromator graphite
_diffrn_radiation_probe x-ray
_diffrn_radiation_type MoK\a
_diffrn_radiation_wavelength 0.71073
_diffrn_reflns_av_R_equivalents 0.024
_diffrn_reflns_limit_h_max 24
_diffrn_reflns_limit_h_min -19
_diffrn_reflns_limit_k_max 7
_diffrn_reflns_limit_k_min -16
_diffrn_reflns_limit_l_max 9
_diffrn_reflns_limit_l_min -15
_diffrn_reflns_number 10385
_diffrn_reflns_theta_full 32.64
_diffrn_reflns_theta_max 32.64
_diffrn_reflns_theta_min 4.16
_exptl_absorpt_coefficient_mu 4.477
_exptl_absorpt_correction_type none
_exptl_crystal_colour colourless
_exptl_crystal_density_diffrn 2.742
_exptl_crystal_description prism
_exptl_crystal_F_000 448
_exptl_crystal_size_max 0.1
_exptl_crystal_size_mid 0.1
_exptl_crystal_size_min 0.1
_refine_diff_density_max 0.947
_refine_diff_density_min -0.759
_refine_ls_extinction_method none
_refine_ls_goodness_of_fit_ref 0.972
_refine_ls_hydrogen_treatment mixed
_refine_ls_matrix_type full
_refine_ls_number_parameters 190
_refine_ls_number_reflns 3554
_refine_ls_number_restraints 11
_refine_ls_restrained_S_all 0.974
_refine_ls_R_factor_gt 0.0243
_refine_ls_shift/su_max 0.004
_refine_ls_structure_factor_coef Fsqd
_refine_ls_weighting_details 'calc w=1/[\s^2^(Fo^2^)+(0.0321P)^2^+0.0000P] where P=(Fo^2^+2Fc^2^)/3'
_refine_ls_weighting_scheme calc
_refine_ls_wR_factor_ref 0.0564
_reflns_number_gt 2907
_reflns_number_total 3554
_reflns_threshold_expression >2sigma(I)
_cod_data_source_file ic301888p_si_003.cif
_cod_data_source_block new
_cod_database_code 4333801

loop_
_symmetry_equiv_pos_as_xyz
'x, y, z'
'-x+1/2, -y, z+1/2'
'x+1/2, -y+1/2, -z+1/2'
'-x, y+1/2, -z'
'-x, -y, -z'
'x-1/2, y, -z-1/2'
'-x-1/2, y-1/2, z-1/2'
'x, -y-1/2, z'

loop_
_atom_site_label
_atom_site_type_symbol
_atom_site_fract_x
_atom_site_fract_y
_atom_site_fract_z
_atom_site_U_iso_or_equiv
_atom_site_adp_type
_atom_site_occupancy
_atom_site_calc_flag
_atom_site_refinement_flags
Nb1 Nb 0.374052(17) 0.25 -0.85941(3) 0.01744(6) Uani 1 d S
C2 C 0.3600(2) 0.25 -1.1418(3) 0.0253(7) Uani 1 d S
C1 C 0.2717(2) 0.25 -1.0926(3) 0.0214(6) Uani 1 d S
C3 C 0.38807(15) -0.00901(19) -0.8690(2) 0.0237(5) Uani 1 d .
C4 C 0.47187(15) 0.0345(2) -0.8295(3) 0.0270(5) Uani 1 d .
O2 O 0.41437(14) 0.25 -1.0585(2) 0.0265(5) Uani 1 d S
O1 O 0.26625(13) 0.25 -0.9709(2) 0.0227(5) Uani 1 d S
O6 O 0.47527(10) 0.14555(14) -0.82075(18) 0.0285(4) Uani 1 d .
O5 O 0.34000(11) 0.07435(13) -0.89648(18) 0.0274(4) Uani 1 d .
O7 O 0.37194(11) -0.11148(14) -0.87269(18) 0.0310(4) Uani 1 d .
O8 O 0.52729(12) -0.03235(16) -0.8108(2) 0.0444(6) Uani 1 d .
O3 O 0.21548(16) 0.25 -1.1691(2) 0.0305(6) Uani 1 d S
O4 O 0.37248(17) 0.25 -1.2572(3) 0.0433(7) Uani 1 d S
O11 O 0.32722(18) 0.25 -0.7142(2) 0.0331(6) Uani 1 d S
C5 C -0.04240(16) 0.4754(2) -0.9851(3) 0.0294(5) Uani 1 d .
O9 O -0.06325(12) 0.38211(16) -1.0291(2) 0.0377(4) Uani 1 d .
O10 O -0.08599(13) 0.53889(18) -0.9138(2) 0.0479(6) Uani 1 d .
H10 H -0.1297 0.5077 -0.9018 0.072 Uiso 0.5 calc PR
Ba1 Ba 0.038316(12) 0.25 -1.189036(19) 0.02261(6) Uani 1 d S
Ba2 Ba 0.272633(15) 0.25 -1.45660(2) 0.03787(7) Uani 1 d S
O12 O 0.26354(14) 0.0317(2) -1.5732(2) 0.0446(5) Uani 1 d D
H12A H 0.3161(12) 0.012(3) -1.565(3) 0.067 Uiso 1 d D
H12B H 0.245(2) 0.013(3) -1.659(2) 0.067 Uiso 1 d D
O14 O 0.1436(2) 0.25 -1.6243(4) 0.0583(9) Uani 1 d SD
H14A H 0.151(3) 0.204(3) -1.698(3) 0.087 Uiso 1 d D
O15 O 0.0879(3) 0.25 -0.9145(5) 0.0894(14) Uani 1 d SD
H15A H 0.044(3) 0.189(4) -0.911(6) 0.134 Uiso 1 d D
O13 O 0.1788(2) 0.0185(5) -1.7952(3) 0.144(2) Uani 1 d D
H13B H 0.126(2) 0.020(3) -1.765(6) 0.216 Uiso 1 d D
H13A H 0.184(3) 0.063(2) -1.8669(18) 0.216 Uiso 1 d D

loop_
_atom_site_aniso_label
_atom_site_aniso_U_11
_atom_site_aniso_U_22
_atom_site_aniso_U_33
_atom_site_aniso_U_23
_atom_site_aniso_U_13
_atom_site_aniso_U_12
Nb1 0.01697(12) 0.01678(12) 0.01856(13) 0 -0.00185(11) 0
C2 0.0219(15) 0.0318(17) 0.0221(16) 0 0.0004(14) 0
C1 0.0196(14) 0.0208(14) 0.0238(15) 0 -0.0021(13) 0
C3 0.0271(11) 0.0202(10) 0.0236(11) 0.0006(8) -0.0018(10) -0.0016(9)
C4 0.0254(12) 0.0208(11) 0.0347(13) 0.0026(9) -0.0061(10) 0.0002(9)
O2 0.0182(11) 0.0368(13) 0.0244(12) 0 0.0007(10) 0
O1 0.0156(10) 0.0275(11) 0.0250(12) 0 -0.0015(9) 0
O6 0.0227(8) 0.0182(7) 0.0446(11) 0.0015(7) -0.0095(8) -0.0003(6)
O5 0.0236(8) 0.0203(8) 0.0384(10) 0.0011(7) -0.0085(8) -0.0014(7)
O7 0.0350(10) 0.0200(8) 0.0379(10) 0.0020(7) -0.0099(8) -0.0033(7)
O8 0.0320(11) 0.0241(9) 0.0770(17) -0.0009(9) -0.0156(10) 0.0062(8)
O3 0.0218(12) 0.0369(13) 0.0329(14) 0 -0.0091(11) 0
O4 0.0293(14) 0.081(2) 0.0196(13) 0 0.0011(12) 0
O11 0.0377(15) 0.0368(13) 0.0246(13) 0 0.0068(12) 0
C5 0.0269(12) 0.0320(12) 0.0293(13) -0.0090(10) 0.0018(11) 0.0022(10)
O9 0.0344(10) 0.0335(9) 0.0452(12) -0.0156(8) 0.0027(9) -0.0026(8)
O10 0.0326(11) 0.0515(13) 0.0596(14) -0.0322(11) 0.0153(11) -0.0086(9)
Ba1 0.01955(9) 0.02124(9) 0.02704(11) 0 0.00445(8) 0
Ba2 0.02803(12) 0.06268(16) 0.02291(11) 0 -0.00256(9) 0
O12 0.0346(11) 0.0494(12) 0.0498(13) 0.0054(10) 0.0072(11) 0.0060(10)
O14 0.0371(18) 0.070(2) 0.068(3) 0 -0.0186(19) 0
O15 0.069(3) 0.125(4) 0.074(3) 0 0.008(3) 0
O13 0.070(2) 0.291(6) 0.071(2) 0.015(3) 0.0022(19) -0.096(3)

loop_
_atom_type_symbol
_atom_type_description
_atom_type_scat_dispersion_real
_atom_type_scat_dispersion_imag
_atom_type_scat_source
C C 0.003 0.002 'International Tables Vol C Tables 4.2.6.8 and 6.1.1.4'
H H 0 0 'International Tables Vol C Tables 4.2.6.8 and 6.1.1.4'
Ba Ba -0.324 2.282 'International Tables Vol C Tables 4.2.6.8 and 6.1.1.4'
Nb Nb -2.073 0.622 'International Tables Vol C Tables 4.2.6.8 and 6.1.1.4'
O O 0.011 0.006 'International Tables Vol C Tables 4.2.6.8 and 6.1.1.4'

loop_
_geom_angle_atom_site_label_1
_geom_angle_atom_site_label_2
_geom_angle_atom_site_label_3
_geom_angle
_geom_angle_site_symmetry_1
_geom_angle_site_symmetry_3
O11 Nb1 O6 100.65(9) . .
O11 Nb1 O6 100.65(10) . 8_565
O6 Nb1 O6 70.39(9) . 8_565
O11 Nb1 O1 96.67(12) . .
O6 Nb1 O1 140.28(5) . .
O6 Nb1 O1 140.28(5) 8_565 .
O11 Nb1 O5 92.55(6) . .
O6 Nb1 O5 72.31(6) . .
O6 Nb1 O5 142.09(7) 8_565 .
O1 Nb1 O5 71.45(5) . .
O11 Nb1 O5 92.55(6) . 8_565
O6 Nb1 O5 142.09(7) . 8_565
O6 Nb1 O5 72.31(6) 8_565 8_565
O1 Nb1 O5 71.45(5) . 8_565
O5 Nb1 O5 142.90(9) . 8_565
O11 Nb1 O2 170.81(12) . .
O6 Nb1 O2 86.83(7) . .
O6 Nb1 O2 86.83(7) 8_565 .
O1 Nb1 O2 74.13(9) . .
O5 Nb1 O2 84.60(5) . .
O5 Nb1 O2 84.60(5) 8_565 .
O4 C2 O2 124.8(3) . .
O4 C2 C1 119.2(3) . .
O2 C2 C1 116.0(3) . .
O3 C1 O1 127.0(3) . .
O3 C1 C2 119.4(3) . .
O1 C1 C2 113.6(3) . .
O7 C3 O5 126.4(2) . .
O7 C3 C4 121.8(2) . .
O5 C3 C4 111.77(19) . .
O8 C4 O6 126.3(2) . .
O8 C4 C3 120.9(2) . .
O6 C4 C3 112.8(2) . .
C2 O2 Nb1 116.8(2) . .
C1 O1 Nb1 119.5(2) . .
C4 O6 Nb1 121.75(15) . .
C3 O5 Nb1 120.81(15) . .
O9 C5 O10 125.1(2) . .
O9 C5 C5 120.2(3) . 5_563
O10 C5 C5 114.7(3) . 5_563
C5 O10 H10 109.5 . .
H12A O12 H12B 109(3) . .
H13B O13 H13A 112(4) . .

loop_
_geom_bond_atom_site_label_1
_geom_bond_atom_site_label_2
_geom_bond_distance
_geom_bond_site_symmetry_2
Nb1 O11 1.722(3) .
Nb1 O6 2.1124(17) .
Nb1 O6 2.1124(17) 8_565
Nb1 O1 2.141(2) .
Nb1 O5 2.1597(15) .
Nb1 O5 2.1597(15) 8_565
Nb1 O2 2.210(2) .
C2 O4 1.239(4) .
C2 O2 1.260(4) .
C2 C1 1.553(5) .
C1 O3 1.233(4) .
C1 O1 1.291(4) .
C3 O7 1.225(3) .
C3 O5 1.289(3) .
C3 C4 1.536(3) .
C4 O8 1.220(3) .
C4 O6 1.299(3) .
C5 O9 1.232(3) .
C5 O10 1.280(3) .
C5 C5 1.550(5) 5_563
O10 H10 0.82 .
O12 H12A 0.903(18) .
O12 H12B 0.979(17) .
O14 H14A 0.953(18) .
O15 H15A 1.016(19) .
O13 H13B 0.93(2) .
O13 H13A 0.923(19) .

loop_
_geom_torsion_atom_site_label_1
_geom_torsion_atom_site_label_2
_geom_torsion_atom_site_label_3
_geom_torsion_atom_site_label_4
_geom_torsion
_geom_torsion_site_symmetry_1
O4 C2 C1 O3 0.0000(10) .
O2 C2 C1 O3 180 .
O4 C2 C1 O1 180.0000(10) .
O2 C2 C1 O1 0.0000(10) .
O7 C3 C4 O8 6.3(4) .
O5 C3 C4 O8 -173.6(3) .
O7 C3 C4 O6 -174.3(2) .
O5 C3 C4 O6 5.8(3) .
O4 C2 O2 Nb1 180.0000(10) .
C1 C2 O2 Nb1 0 .
O11 Nb1 O2 C2 0.000(2) .
O6 Nb1 O2 C2 144.74(5) .
O6 Nb1 O2 C2 -144.74(5) 8_565
O1 Nb1 O2 C2 0 .
O5 Nb1 O2 C2 72.23(5) .
O5 Nb1 O2 C2 -72.23(5) 8_565
O3 C1 O1 Nb1 180 .
C2 C1 O1 Nb1 0 .
O11 Nb1 O1 C1 180 .
O6 Nb1 O1 C1 -64.41(11) .
O6 Nb1 O1 C1 64.41(11) 8_565
O5 Nb1 O1 C1 -89.55(6) .
O5 Nb1 O1 C1 89.55(6) 8_565
O2 Nb1 O1 C1 0 .
O8 C4 O6 Nb1 178.9(2) .
C3 C4 O6 Nb1 -0.4(3) .
O11 Nb1 O6 C4 86.4(2) .
O6 Nb1 O6 C4 -176.03(17) 8_565
O1 Nb1 O6 C4 -27.9(3) .
O5 Nb1 O6 C4 -2.9(2) .
O5 Nb1 O6 C4 -165.29(18) 8_565
O2 Nb1 O6 C4 -88.3(2) .
O7 C3 O5 Nb1 171.4(2) .
C4 C3 O5 Nb1 -8.7(3) .
O11 Nb1 O5 C3 -93.6(2) .
O6 Nb1 O5 C3 6.73(18) .
O6 Nb1 O5 C3 17.4(2) 8_565
O1 Nb1 O5 C3 170.2(2) .
O5 Nb1 O5 C3 168.75(13) 8_565
O2 Nb1 O5 C3 95.12(19) .
